data_7154813
loop_
_publ_author_name
'Chai, Zhuo'
'Chen, Jia-Nan'
'Liu, Zhen'
'Li, Xue-Fei'
'Yang, Pei-Jun'
'Hu, Ji-Ping'
'Yang, Gaosheng'

_publ_section_title
;
 [3 + 2]-Annulations of N-alkyl-3-substituted indoles with quinone
 monoketals catalysed by Br\/onsted acids.
;
_journal_issue 3
_journal_name_full 'Organic &amp; biomolecular chemistry'
_journal_page_first 1024
_journal_page_last 1030
_journal_paper_doi 10.1039/c5ob01876e
_journal_volume 14
_journal_year 2016
_chemical_formula_sum 'C18 H19 N O3'
_chemical_formula_weight 297.34
_chemical_name_systematic '5,8-Dimethoxy-1,6b-dimethyl-1a,6b-dihydro-1H- benzofuro[2,3-b]indole'
_space_group_IT_number 14
_symmetry_cell_setting monoclinic
_symmetry_space_group_name_Hall '-P 2ybc'
_symmetry_space_group_name_H-M 'P 1 21/c 1'
_atom_sites_solution_hydrogens geom
_atom_sites_solution_primary direct
_atom_sites_solution_secondary difmap
_audit_creation_method SHELXL-97
_audit_update_record
;
2015-08-12 deposited with the CCDC.
2015-11-26 downloaded from the CCDC.
;
_cell_angle_alpha 90.00
_cell_angle_beta 104.5650(10)
_cell_angle_gamma 90.00
_cell_formula_units_Z 4
_cell_length_a 11.5236(15)
_cell_length_b 7.0451(9)
_cell_length_c 19.746(3)
_cell_measurement_reflns_used 6407
_cell_measurement_temperature 293(2)
_cell_measurement_theta_max 27.34
_cell_measurement_theta_min 2.33
_cell_volume 1551.6(4)
_computing_cell_refinement 'Bruker SMART'
_computing_data_collection 'Bruker SMART'
_computing_data_reduction 'Bruker SAINT'
_computing_molecular_graphics 'Bruker SHELXTL'
_computing_publication_material 'Bruker SHELXTL'
_computing_structure_refinement 'SHELXL-97 (Sheldrick, 1997)'
_computing_structure_solution 'SHELXS-97 (Sheldrick, 1990)'
_diffrn_ambient_temperature 293(2)
_diffrn_measured_fraction_theta_full 0.997
_diffrn_measured_fraction_theta_max 0.997
_diffrn_measurement_device_type 'CCD area detector'
_diffrn_measurement_method 'phi and omega scans'
_diffrn_radiation_monochromator graphite
_diffrn_radiation_source 'fine-focus sealed tube'
_diffrn_radiation_type MoK\a
_diffrn_radiation_wavelength 0.71073
_diffrn_reflns_av_R_equivalents 0.0273
_diffrn_reflns_av_sigmaI/netI 0.0242
_diffrn_reflns_limit_h_max 14
_diffrn_reflns_limit_h_min -14
_diffrn_reflns_limit_k_max 8
_diffrn_reflns_limit_k_min -9
_diffrn_reflns_limit_l_max 25
_diffrn_reflns_limit_l_min -25
_diffrn_reflns_number 12642
_diffrn_reflns_theta_full 27.38
_diffrn_reflns_theta_max 27.38
_diffrn_reflns_theta_min 1.83
_exptl_absorpt_coefficient_mu 0.087
_exptl_absorpt_correction_T_max 0.9888
_exptl_absorpt_correction_T_min 0.9863
_exptl_absorpt_correction_type multi-scan
_exptl_crystal_colour colorless
_exptl_crystal_density_diffrn 1.273
_exptl_crystal_density_method 'not measured'
_exptl_crystal_description block
_exptl_crystal_F_000 632
_exptl_crystal_recrystallization_method 'Re-crystallisation from solvent: petroleum ether and ethyl acetate'
_exptl_crystal_size_max 0.16
_exptl_crystal_size_mid 0.14
_exptl_crystal_size_min 0.13
_refine_diff_density_max 0.171
_refine_diff_density_min -0.198
_refine_diff_density_rms 0.034
_refine_ls_extinction_method none
_refine_ls_goodness_of_fit_ref 1.038
_refine_ls_hydrogen_treatment mixed
_refine_ls_matrix_type full
_refine_ls_number_parameters 203
_refine_ls_number_reflns 3517
_refine_ls_number_restraints 0
_refine_ls_restrained_S_all 1.038
_refine_ls_R_factor_all 0.0552
_refine_ls_R_factor_gt 0.0432
_refine_ls_shift/su_max 0.000
_refine_ls_shift/su_mean 0.000
_refine_ls_structure_factor_coef Fsqd
_refine_ls_weighting_details 'calc w=1/[\s^2^(Fo^2^)+(0.0577P)^2^+0.2991P] where P=(Fo^2^+2Fc^2^)/3'
_refine_ls_weighting_scheme calc
_refine_ls_wR_factor_gt 0.1132
_refine_ls_wR_factor_ref 0.1222
_reflns_number_gt 2770
_reflns_number_total 3517
_reflns_threshold_expression >2sigma(I)
_cod_data_source_file c5ob01876e2.cif
_cod_data_source_block 150115a_0m
_cod_depositor_comments
;
The following automatic conversions were performed:

'_symmetry_cell_setting' value 'Monoclinic' changed to 'monoclinic'
according to
/usr/data/users/saulius/crontab/automatic-downloads/rss-feeds/RSC/lib/dictionaries/cif_core.dic
dictionary named 'cif_core.dic' version 2.4.2 from 2011-04-26.

Automatic conversion script
Id: cif_fix_values 4268 2015-11-12 08:31:59Z antanas 

 Adding full bibliography for 7154813.cif.
;
_cod_original_cell_volume 1551.5(3)
_cod_original_sg_symbol_H-M P2(1)/c
_cod_database_code 7154813

loop_
_symmetry_equiv_pos_as_xyz
'x, y, z'
'-x, y+1/2, -z+1/2'
'-x, -y, -z'
'x, -y-1/2, z-1/2'

loop_
_atom_site_label
_atom_site_type_symbol
_atom_site_fract_x
_atom_site_fract_y
_atom_site_fract_z
_atom_site_U_iso_or_equiv
_atom_site_adp_type
_atom_site_occupancy
_atom_site_symmetry_multiplicity
_atom_site_calc_flag
_atom_site_refinement_flags
C1 C 0.85242(19) 0.1957(3) 0.58507(10) 0.0778(5) Uani 1 1 d .
H1A H 0.8335 0.0693 0.5676 0.117 Uiso 1 1 calc R
H1B H 0.8139 0.2203 0.6220 0.117 Uiso 1 1 calc R
H1C H 0.9376 0.2079 0.6028 0.117 Uiso 1 1 calc R
C2 C 0.85772(12) 0.3378(2) 0.47035(8) 0.0513(3) Uani 1 1 d .
C3 C 0.96392(14) 0.2653(2) 0.46081(10) 0.0642(4) Uani 1 1 d .
H3 H 1.0135 0.1916 0.4954 0.077 Uiso 1 1 calc R
C4 C 0.99550(13) 0.3040(2) 0.39886(10) 0.0646(5) Uani 1 1 d .
H4 H 1.0667 0.2553 0.3919 0.078 Uiso 1 1 calc R
C5 C 0.92310(13) 0.4132(2) 0.34764(9) 0.0554(4) Uani 1 1 d .
C6 C 0.81554(12) 0.4858(2) 0.35728(8) 0.0475(3) Uani 1 1 d .
H6 H 0.7664 0.5607 0.3230 0.057 Uiso 1 1 calc R
C7 C 0.78361(11) 0.44495(18) 0.41797(7) 0.0435(3) Uani 1 1 d .
C8 C 0.67234(12) 0.50421(19) 0.44079(7) 0.0434(3) Uani 1 1 d .
C9 C 0.55970(11) 0.41626(18) 0.39593(7) 0.0403(3) Uani 1 1 d .
C10 C 0.48955(11) 0.46898(19) 0.33089(7) 0.0427(3) Uani 1 1 d .
H10 H 0.5074 0.5772 0.3085 0.051 Uiso 1 1 calc R
C11 C 0.39187(12) 0.3557(2) 0.30011(7) 0.0441(3) Uani 1 1 d .
C12 C 0.36607(12) 0.1940(2) 0.33385(7) 0.0486(3) Uani 1 1 d .
H12 H 0.3005 0.1196 0.3124 0.058 Uiso 1 1 calc R
C13 C 0.43582(13) 0.1419(2) 0.39856(8) 0.0493(3) Uani 1 1 d .
H13 H 0.4186 0.0336 0.4211 0.059 Uiso 1 1 calc R
C14 C 0.53213(12) 0.25608(19) 0.42863(7) 0.0442(3) Uani 1 1 d .
C15 C 0.68887(14) 0.3876(2) 0.50971(7) 0.0508(3) Uani 1 1 d .
H15 H 0.6693 0.4650 0.5466 0.061 Uiso 1 1 calc R
C16 C 1.06122(17) 0.4145(3) 0.27434(13) 0.0872(6) Uani 1 1 d .
H16A H 1.1218 0.4733 0.3106 0.131 Uiso 1 1 calc R
H16B H 1.0667 0.4617 0.2296 0.131 Uiso 1 1 calc R
H16C H 1.0728 0.2795 0.2760 0.131 Uiso 1 1 calc R
C17 C 0.32013(16) 0.5694(2) 0.20523(9) 0.0633(4) Uani 1 1 d .
H17A H 0.3129 0.6665 0.2380 0.095 Uiso 1 1 calc R
H17B H 0.2554 0.5808 0.1639 0.095 Uiso 1 1 calc R
H17C H 0.3951 0.5835 0.1929 0.095 Uiso 1 1 calc R
C18 C 0.66621(14) 0.7190(2) 0.45002(8) 0.0542(4) Uani 1 1 d .
H18A H 0.6641 0.7807 0.4064 0.081 Uiso 1 1 calc R
H18B H 0.7355 0.7606 0.4849 0.081 Uiso 1 1 calc R
H18C H 0.5951 0.7505 0.4646 0.081 Uiso 1 1 calc R
N1 N 0.81068(12) 0.3304(2) 0.52913(7) 0.0590(3) Uani 1 1 d .
O1 O 0.60835(9) 0.22337(15) 0.49296(5) 0.0568(3) Uani 1 1 d .
O2 O 0.94625(11) 0.4575(2) 0.28433(7) 0.0764(4) Uani 1 1 d .
O3 O 0.31559(10) 0.38959(16) 0.23572(5) 0.0584(3) Uani 1 1 d .

loop_
_atom_site_aniso_label
_atom_site_aniso_U_11
_atom_site_aniso_U_22
_atom_site_aniso_U_33
_atom_site_aniso_U_23
_atom_site_aniso_U_13
_atom_site_aniso_U_12
C1 0.0865(13) 0.0693(11) 0.0635(10) 0.0165(9) -0.0073(9) 0.0014(10)
C2 0.0429(7) 0.0408(7) 0.0627(9) 0.0020(6) -0.0007(6) -0.0023(6)
C3 0.0446(8) 0.0482(9) 0.0891(12) 0.0084(8) -0.0030(8) 0.0062(6)
C4 0.0400(7) 0.0503(9) 0.1026(13) -0.0032(9) 0.0161(8) 0.0054(6)
C5 0.0440(7) 0.0449(8) 0.0797(11) -0.0040(7) 0.0199(7) -0.0021(6)
C6 0.0386(6) 0.0405(7) 0.0627(8) 0.0012(6) 0.0114(6) 0.0019(5)
C7 0.0376(6) 0.0340(6) 0.0561(8) -0.0026(6) 0.0068(6) -0.0002(5)
C8 0.0441(7) 0.0388(7) 0.0469(7) 0.0004(6) 0.0106(6) 0.0022(5)
C9 0.0387(6) 0.0377(6) 0.0464(7) 0.0014(5) 0.0145(5) 0.0040(5)
C10 0.0424(7) 0.0374(6) 0.0506(7) 0.0074(6) 0.0160(6) 0.0031(5)
C11 0.0405(7) 0.0458(7) 0.0463(7) 0.0050(6) 0.0118(5) 0.0028(5)
C12 0.0434(7) 0.0474(8) 0.0555(8) 0.0033(6) 0.0131(6) -0.0058(6)
C13 0.0514(8) 0.0441(7) 0.0546(8) 0.0096(6) 0.0175(6) -0.0039(6)
C14 0.0447(7) 0.0448(7) 0.0443(7) 0.0071(6) 0.0136(6) 0.0039(6)
C15 0.0574(8) 0.0462(8) 0.0465(7) 0.0007(6) 0.0086(6) -0.0010(6)
C16 0.0641(11) 0.0884(14) 0.1244(17) -0.0217(13) 0.0519(12) -0.0015(10)
C17 0.0648(10) 0.0586(10) 0.0603(9) 0.0191(8) 0.0041(8) 0.0014(8)
C18 0.0574(8) 0.0412(8) 0.0650(9) -0.0045(7) 0.0174(7) 0.0026(6)
N1 0.0551(7) 0.0569(8) 0.0559(7) 0.0108(6) -0.0031(6) -0.0009(6)
O1 0.0574(6) 0.0570(6) 0.0512(6) 0.0149(5) 0.0049(5) -0.0086(5)
O2 0.0593(7) 0.0832(9) 0.0992(9) 0.0075(7) 0.0433(7) 0.0094(6)
O3 0.0552(6) 0.0579(6) 0.0552(6) 0.0139(5) 0.0008(5) -0.0077(5)

loop_
_atom_type_symbol
_atom_type_description
_atom_type_scat_dispersion_real
_atom_type_scat_dispersion_imag
_atom_type_scat_source
C C 0.0033 0.0016 'International Tables Vol C Tables 4.2.6.8 and 6.1.1.4'
H H 0.0000 0.0000 'International Tables Vol C Tables 4.2.6.8 and 6.1.1.4'
N N 0.0061 0.0033 'International Tables Vol C Tables 4.2.6.8 and 6.1.1.4'
O O 0.0106 0.0060 'International Tables Vol C Tables 4.2.6.8 and 6.1.1.4'

loop_
_geom_angle_atom_site_label_1
_geom_angle_atom_site_label_2
_geom_angle_atom_site_label_3
_geom_angle
N1 C1 H1A 109.5
N1 C1 H1B 109.5
H1A C1 H1B 109.5
N1 C1 H1C 109.5
H1A C1 H1C 109.5
H1B C1 H1C 109.5
C3 C2 C7 119.98(15)
C3 C2 N1 129.79(15)
C7 C2 N1 110.13(13)
C2 C3 C4 118.99(15)
C2 C3 H3 120.5
C4 C3 H3 120.5
C5 C4 C3 120.91(14)
C5 C4 H4 119.5
C3 C4 H4 119.5
C4 C5 O2 125.07(14)
C4 C5 C6 120.00(15)
O2 C5 C6 114.92(14)
C7 C6 C5 119.01(14)
C7 C6 H6 120.5
C5 C6 H6 120.5
C6 C7 C2 121.07(13)
C6 C7 C8 129.33(12)
C2 C7 C8 109.59(12)
C9 C8 C7 112.23(11)
C9 C8 C18 114.72(11)
C7 C8 C18 112.02(11)
C9 C8 C15 101.21(11)
C7 C8 C15 100.78(11)
C18 C8 C15 114.62(12)
C14 C9 C10 120.33(12)
C14 C9 C8 109.11(11)
C10 C9 C8 130.53(12)
C9 C10 C11 118.13(12)
C9 C10 H10 120.9
C11 C10 H10 120.9
O3 C11 C10 124.41(12)
O3 C11 C12 114.99(12)
C10 C11 C12 120.59(12)
C13 C12 C11 121.22(13)
C13 C12 H12 119.4
C11 C12 H12 119.4
C12 C13 C14 117.56(13)
C12 C13 H13 121.2
C14 C13 H13 121.2
O1 C14 C9 113.77(12)
O1 C14 C13 124.06(12)
C9 C14 C13 122.16(13)
N1 C15 O1 111.32(12)
N1 C15 C8 106.33(12)
O1 C15 C8 106.67(11)
N1 C15 H15 110.8
O1 C15 H15 110.8
C8 C15 H15 110.8
O2 C16 H16A 109.5
O2 C16 H16B 109.5
H16A C16 H16B 109.5
O2 C16 H16C 109.5
H16A C16 H16C 109.5
H16B C16 H16C 109.5
O3 C17 H17A 109.5
O3 C17 H17B 109.5
H17A C17 H17B 109.5
O3 C17 H17C 109.5
H17A C17 H17C 109.5
H17B C17 H17C 109.5
C8 C18 H18A 109.5
C8 C18 H18B 109.5
H18A C18 H18B 109.5
C8 C18 H18C 109.5
H18A C18 H18C 109.5
H18B C18 H18C 109.5
C2 N1 C15 109.19(11)
C2 N1 C1 122.32(15)
C15 N1 C1 120.70(15)
C14 O1 C15 107.32(10)
C5 O2 C16 118.54(16)
C11 O3 C17 117.91(12)

loop_
_geom_bond_atom_site_label_1
_geom_bond_atom_site_label_2
_geom_bond_distance
C1 N1 1.444(2)
C1 H1A 0.9600
C1 H1B 0.9600
C1 H1C 0.9600
C2 C3 1.382(2)
C2 C7 1.3873(19)
C2 N1 1.400(2)
C3 C4 1.388(3)
C3 H3 0.9300
C4 C5 1.373(2)
C4 H4 0.9300
C5 O2 1.378(2)
C5 C6 1.397(2)
C6 C7 1.370(2)
C6 H6 0.9300
C7 C8 1.5206(18)
C8 C9 1.5084(19)
C8 C18 1.5277(19)
C8 C15 1.5596(19)
C9 C14 1.3764(18)
C9 C10 1.3851(18)
C10 C11 1.3889(19)
C10 H10 0.9300
C11 O3 1.3726(16)
C11 C12 1.3891(19)
C12 C13 1.377(2)
C12 H12 0.9300
C13 C14 1.378(2)
C13 H13 0.9300
C14 O1 1.3701(16)
C15 N1 1.417(2)
C15 O1 1.4682(18)
C15 H15 0.9800
C16 O2 1.420(2)
C16 H16A 0.9600
C16 H16B 0.9600
C16 H16C 0.9600
C17 O3 1.4094(18)
C17 H17A 0.9600
C17 H17B 0.9600
C17 H17C 0.9600
C18 H18A 0.9600
C18 H18B 0.9600
C18 H18C 0.9600
